data_7708049
loop_
_publ_author_name
'Das, Debasis'
'Mukherjee, Somali'
'Hansda, Sili'
'Nandi, Sudeshna'
'Acharya, Krishnendu'
'Chakraborty, Tonmoy'
'Samanta, Debabrata'

_publ_section_title
;
 Azide-mediated unusual in situ transformation of Mannich base to
 Schiff-Mannich base and isolation of their Cu(II) complexes: crystal
 structure, theoretical inspection and anticancer activities
;
_journal_name_full 'Dalton Transactions'
_journal_paper_doi 10.1039/D1DT01740C
_journal_year 2021
_chemical_formula_moiety 'C38 H36 Br4 Cu2 N4 O8'
_chemical_formula_sum 'C38 H36 Br4 Cu2 N4 O8'
_chemical_formula_weight 1123.41
_space_group_crystal_system monoclinic
_space_group_IT_number 15
_space_group_name_Hall '-C 2yc'
_space_group_name_H-M_alt 'C 1 2/c 1'
_atom_sites_solution_hydrogens geom
_audit_creation_date 2019-11-07
_audit_creation_method
;
Olex2 1.2
(compiled 2016.02.19 svn.r3266 for OlexSys, GUI svn.r5155)
;
_audit_update_record
;
2021-04-22 deposited with the CCDC.	2021-08-16 downloaded from the CCDC.
;
_cell_angle_alpha 90
_cell_angle_beta 96.693(5)
_cell_angle_gamma 90
_cell_formula_units_Z 4
_cell_length_a 9.5880(13)
_cell_length_b 18.991(3)
_cell_length_c 21.486(3)
_cell_measurement_reflns_used 600
_cell_measurement_temperature 296(2)
_cell_measurement_theta_max 22.759
_cell_measurement_theta_min 1.909
_cell_volume 3885.6(10)
_computing_cell_refinement 'BRUKER APEX II'
_computing_data_collection 'BRUKER APEX II'
_computing_data_reduction SAINT
_computing_molecular_graphics 'Olex2 (Dolomanov et al., 2009)'
_computing_publication_material 'Olex2 (Dolomanov et al., 2009)'
_computing_structure_refinement 'ShelXL (Sheldrick, 2015)'
_computing_structure_solution 'SHELXT 2014/5 (Sheldrick, 2014)'
_diffrn_ambient_temperature 296.15
_diffrn_measured_fraction_theta_full 0.997
_diffrn_measured_fraction_theta_max 0.997
_diffrn_measurement_device_type 'BRUKER APEX II'
_diffrn_measurement_method 'Omega Scan'
_diffrn_radiation_type MoK\a
_diffrn_radiation_wavelength 0.71073
_diffrn_reflns_av_R_equivalents 0.1873
_diffrn_reflns_av_unetI/netI 0.1233
_diffrn_reflns_Laue_measured_fraction_full 0.997
_diffrn_reflns_Laue_measured_fraction_max 0.997
_diffrn_reflns_limit_h_max 10
_diffrn_reflns_limit_h_min -10
_diffrn_reflns_limit_k_max 20
_diffrn_reflns_limit_k_min -18
_diffrn_reflns_limit_l_max 23
_diffrn_reflns_limit_l_min -23
_diffrn_reflns_number 17858
_diffrn_reflns_point_group_measured_fraction_full 0.997
_diffrn_reflns_point_group_measured_fraction_max 0.997
_diffrn_reflns_theta_full 22.759
_diffrn_reflns_theta_max 22.759
_diffrn_reflns_theta_min 1.909
_exptl_absorpt_coefficient_mu 5.266
_exptl_absorpt_correction_T_max 0.409
_exptl_absorpt_correction_T_min 0.239
_exptl_absorpt_correction_type multi-scan
_exptl_absorpt_process_details
;
SADABS-2016/2 (Bruker,2016/2) was used for absorption correction.
wR2(int) was 0.1248 before and 0.0724 after correction.
The Ratio of minimum to maximum transmission is 0.6075.
The \l/2 correction factor is Not present.
;
_exptl_crystal_colour GREEN
_exptl_crystal_density_diffrn 1.920
_exptl_crystal_density_method 'not measured'
_exptl_crystal_description Block
_exptl_crystal_F_000 2216
_exptl_crystal_size_max 0.32
_exptl_crystal_size_mid 0.24
_exptl_crystal_size_min 0.17
_exptl_transmission_factor_max 0.409
_exptl_transmission_factor_min 0.239
_refine_diff_density_max 0.569
_refine_diff_density_min -0.505
_refine_diff_density_rms 0.108
_refine_ls_extinction_method none
_refine_ls_goodness_of_fit_ref 0.994
_refine_ls_hydrogen_treatment constr
_refine_ls_matrix_type full
_refine_ls_number_parameters 254
_refine_ls_number_reflns 2634
_refine_ls_number_restraints 0
_refine_ls_restrained_S_all 0.994
_refine_ls_R_factor_all 0.1332
_refine_ls_R_factor_gt 0.0569
_refine_ls_shift/su_max 0.000
_refine_ls_shift/su_mean 0.000
_refine_ls_structure_factor_coef Fsqd
_refine_ls_weighting_details 'w=1/[\s^2^(Fo^2^)+(0.0589P)^2^] where P=(Fo^2^+2Fc^2^)/3'
_refine_ls_weighting_scheme calc
_refine_ls_wR_factor_gt 0.1233
_refine_ls_wR_factor_ref 0.1555
_reflns_Friedel_coverage 0.000
_reflns_number_gt 1368
_reflns_number_total 2643
_reflns_threshold_expression 'I > 2\s(I)'
_cod_data_source_file d1dt01740c2.cif
_cod_data_source_block 2
_cod_original_sg_symbol_H-M 'C 2/c'
_cod_database_code 7708049
_shelx_space_group_comment
;
The symmetry employed for this shelxl refinement is uniquely defined
by the following loop, which should always be used as a source of
symmetry information in preference to the above space-group names.
They are only intended as comments.
;
_shelx_estimated_absorpt_t_max 0.409
_shelx_estimated_absorpt_t_min 0.239
_olex2_refinement_description
;
1. Fixed Uiso
 At 1.2 times of:
  All C(H) groups, All C(H,H) groups, All N(H) groups
 At 1.5 times of:
  All C(H,H,H) groups
2.a Ternary CH refined with riding coordinates:
 N2(H2)
2.b Secondary CH2 refined with riding coordinates:
 C8(H8A,H8B), C16(H16A,H16B), C17(H17A,H17B), C18(H18A,H18B)
2.c Aromatic/amide H refined with riding coordinates:
 C3(H3), C5(H5), C7(H7), C12(H12), C10(H10), C15(H15)
2.d Idealised Me refined as rotating group:
 C19(H19A,H19B,H19C)
;
_shelx_shelxl_version_number 2018/3
_olex2_submission_special_instructions 'No special instructions were received'

loop_
_space_group_symop_operation_xyz
'x, y, z'
'-x, y, -z+1/2'
'x+1/2, y+1/2, z'
'-x+1/2, y+1/2, -z+1/2'
'-x, -y, -z'
'x, -y, z-1/2'
'-x+1/2, -y+1/2, -z'
'x+1/2, -y+1/2, z-1/2'

loop_
_atom_site_label
_atom_site_type_symbol
_atom_site_fract_x
_atom_site_fract_y
_atom_site_fract_z
_atom_site_U_iso_or_equiv
_atom_site_adp_type
_atom_site_occupancy
_atom_site_site_symmetry_order
_atom_site_calc_flag
_atom_site_refinement_flags_posn
_atom_site_refinement_flags_adp
_atom_site_refinement_flags_occupancy
_atom_site_disorder_assembly
_atom_site_disorder_group
Cu1 Cu 0.20578(13) 0.72414(7) 0.37348(6) 0.0504(5) Uani 1 1 d . . . . .
Br1 Br 0.81106(13) 0.49429(7) 0.47729(7) 0.0742(5) Uani 1 1 d . . . . .
Br2 Br 0.49379(16) 0.84989(9) 0.09936(7) 0.0973(6) Uani 1 1 d . . . . .
O1 O 0.3007(7) 0.6806(3) 0.4471(3) 0.0512(19) Uani 1 1 d . . . . .
O2 O 0.1477(7) 0.7927(4) 0.3098(3) 0.058(2) Uani 1 1 d . . . . .
O4 O 0.4936(8) 0.8542(4) 0.6398(4) 0.069(2) Uani 1 1 d . . . . .
N2 N 0.4211(8) 0.7315(4) 0.5688(4) 0.045(2) Uani 1 1 d . . . . .
H2 H 0.384063 0.747040 0.526633 0.055 Uiso 1 1 calc R . . . .
N1 N 0.3054(9) 0.6657(4) 0.3183(4) 0.046(2) Uani 1 1 d . . . . .
C3 C 0.5808(10) 0.5647(6) 0.4070(5) 0.048(3) Uani 1 1 d . . . . .
H3 H 0.614233 0.544193 0.372359 0.057 Uiso 1 1 calc R . . . .
C9 C 0.2843(11) 0.7511(6) 0.2309(5) 0.049(3) Uani 1 1 d . . . . .
C2 C 0.4639(11) 0.6084(6) 0.3987(5) 0.043(3) Uani 1 1 d . . . . .
C6 C 0.4811(11) 0.6232(6) 0.5112(5) 0.048(3) Uani 1 1 d . . . . .
C8 C 0.2588(12) 0.6756(5) 0.2513(5) 0.056(3) Uani 1 1 d . . . . .
H8A H 0.159461 0.664791 0.243083 0.068 Uiso 1 1 calc R . . . .
H8B H 0.309288 0.643302 0.227065 0.068 Uiso 1 1 calc R . . . .
C14 C 0.2231(12) 0.8054(6) 0.2626(5) 0.050(3) Uani 1 1 d . . . . .
C4 C 0.6474(10) 0.5514(5) 0.4659(6) 0.046(3) Uani 1 1 d . . . . .
C1 C 0.4127(11) 0.6384(5) 0.4513(5) 0.043(3) Uani 1 1 d . . . . .
C5 C 0.5988(11) 0.5808(5) 0.5171(5) 0.053(3) Uani 1 1 d . . . . .
H5 H 0.645819 0.572091 0.556650 0.063 Uiso 1 1 calc R . . . .
C11 C 0.3825(11) 0.8353(8) 0.1655(5) 0.058(3) Uani 1 1 d . . . . .
C16 C 0.4192(11) 0.6527(5) 0.5662(5) 0.051(3) Uani 1 1 d . . . . .
H16A H 0.470720 0.634362 0.604267 0.062 Uiso 1 1 calc R . . . .
H16B H 0.322790 0.636618 0.564746 0.062 Uiso 1 1 calc R . . . .
C13 C 0.2426(12) 0.8756(6) 0.2435(5) 0.055(3) Uani 1 1 d . . . . .
C7 C 0.4010(11) 0.6202(6) 0.3361(5) 0.053(3) Uani 1 1 d . . . . .
H7 H 0.432225 0.592148 0.305026 0.064 Uiso 1 1 calc R . . . .
C12 C 0.3226(13) 0.8886(7) 0.1948(6) 0.065(3) Uani 1 1 d . . . . .
H12 H 0.335145 0.934709 0.182071 0.078 Uiso 1 1 calc R . . . .
C10 C 0.3632(11) 0.7666(7) 0.1840(5) 0.057(3) Uani 1 1 d . . . . .
H10 H 0.404910 0.730216 0.163845 0.068 Uiso 1 1 calc R . . . .
O3 O 0.1965(11) 0.9945(5) 0.2620(5) 0.109(4) Uani 1 1 d . . . . .
C17 C 0.5634(11) 0.7599(6) 0.5793(6) 0.071(4) Uani 1 1 d . . . . .
H17A H 0.614062 0.746892 0.544523 0.085 Uiso 1 1 calc R . . . .
H17B H 0.612000 0.739414 0.617134 0.085 Uiso 1 1 calc R . . . .
C19 C 0.4781(14) 0.9277(6) 0.6491(6) 0.084(4) Uani 1 1 d . . . . .
H19A H 0.421747 0.947549 0.613537 0.127 Uiso 1 1 calc GR . . . .
H19B H 0.568861 0.949627 0.653883 0.127 Uiso 1 1 calc GR . . . .
H19C H 0.433074 0.935466 0.686129 0.127 Uiso 1 1 calc GR . . . .
C18 C 0.5629(13) 0.8372(7) 0.5855(6) 0.072(4) Uani 1 1 d . . . . .
H18A H 0.658411 0.855012 0.590730 0.087 Uiso 1 1 calc R . . . .
H18B H 0.513221 0.858403 0.548257 0.087 Uiso 1 1 calc R . . . .
C15 C 0.1859(15) 0.9332(8) 0.2742(6) 0.088(4) Uani 1 1 d . . . . .
H15 H 0.135202 0.922357 0.307318 0.106 Uiso 1 1 calc R . . . .

loop_
_atom_site_aniso_label
_atom_site_aniso_U_11
_atom_site_aniso_U_22
_atom_site_aniso_U_33
_atom_site_aniso_U_23
_atom_site_aniso_U_13
_atom_site_aniso_U_12
Cu1 0.0559(9) 0.0513(9) 0.0426(8) 0.0008(7) 0.0003(7) 0.0068(7)
Br1 0.0632(9) 0.0678(10) 0.0900(10) 0.0023(8) 0.0021(7) 0.0239(7)
Br2 0.0933(11) 0.1242(14) 0.0790(10) 0.0322(10) 0.0290(8) 0.0033(10)
O1 0.069(5) 0.043(5) 0.040(4) 0.000(4) 0.001(4) 0.017(4)
O2 0.067(5) 0.058(5) 0.048(5) 0.011(4) -0.002(4) 0.013(4)
O4 0.075(6) 0.061(6) 0.069(6) -0.009(5) -0.003(5) -0.007(5)
N2 0.048(6) 0.047(6) 0.040(5) -0.009(5) -0.001(4) 0.014(5)
N1 0.067(6) 0.042(6) 0.031(5) -0.005(4) 0.011(5) -0.001(5)
C3 0.046(7) 0.051(8) 0.047(7) 0.006(6) 0.009(6) 0.006(6)
C9 0.064(8) 0.036(7) 0.042(7) -0.002(6) -0.009(6) 0.013(6)
C2 0.047(7) 0.046(7) 0.035(7) 0.006(6) -0.003(6) 0.003(6)
C6 0.061(7) 0.045(7) 0.039(7) -0.010(6) 0.007(6) 0.012(6)
C8 0.068(8) 0.054(8) 0.043(7) -0.002(6) -0.011(6) 0.009(6)
C14 0.067(8) 0.052(8) 0.027(7) 0.011(6) -0.015(6) 0.003(6)
C4 0.047(7) 0.023(6) 0.068(8) -0.009(6) 0.003(6) 0.014(5)
C1 0.050(7) 0.034(7) 0.046(7) 0.006(6) 0.005(6) 0.003(6)
C5 0.068(8) 0.037(7) 0.051(8) -0.003(6) -0.006(6) 0.015(6)
C11 0.059(8) 0.072(10) 0.041(7) 0.025(7) 0.004(6) -0.008(7)
C16 0.054(7) 0.043(7) 0.056(7) 0.003(6) 0.000(6) 0.006(6)
C13 0.078(8) 0.040(8) 0.047(8) 0.008(7) 0.000(6) 0.011(7)
C7 0.051(7) 0.045(7) 0.065(9) -0.016(7) 0.012(6) 0.000(6)
C12 0.080(9) 0.054(9) 0.061(9) 0.013(7) 0.007(7) 0.003(7)
C10 0.062(8) 0.080(10) 0.029(7) -0.003(7) 0.007(6) 0.012(7)
O3 0.168(10) 0.052(6) 0.110(8) 0.004(6) 0.035(7) 0.028(7)
C17 0.050(8) 0.077(10) 0.084(10) -0.008(8) 0.002(7) -0.004(7)
C19 0.113(11) 0.054(10) 0.087(10) -0.022(8) 0.016(8) -0.006(8)
C18 0.072(9) 0.066(10) 0.080(10) -0.007(8) 0.015(8) -0.016(7)
C15 0.139(13) 0.052(10) 0.072(10) 0.010(8) 0.010(9) 0.020(10)

loop_
_atom_type_symbol
_atom_type_description
_atom_type_scat_dispersion_real
_atom_type_scat_dispersion_imag
_atom_type_scat_source
C C 0.0033 0.0016 'International Tables Vol C Tables 4.2.6.8 and 6.1.1.4'
H H 0.0000 0.0000 'International Tables Vol C Tables 4.2.6.8 and 6.1.1.4'
Br Br -0.2901 2.4595 'International Tables Vol C Tables 4.2.6.8 and 6.1.1.4'
Cu Cu 0.3201 1.2651 'International Tables Vol C Tables 4.2.6.8 and 6.1.1.4'
N N 0.0061 0.0033 'International Tables Vol C Tables 4.2.6.8 and 6.1.1.4'
O O 0.0106 0.0060 'International Tables Vol C Tables 4.2.6.8 and 6.1.1.4'

loop_
_geom_angle_atom_site_label_1
_geom_angle_atom_site_label_2
_geom_angle_atom_site_label_3
_geom_angle
_geom_angle_site_symmetry_1
_geom_angle_site_symmetry_3
_geom_angle_publ_flag
O1 Cu1 O2 161.6(3) . . ?
O1 Cu1 O4 97.2(3) . 7_566 ?
O1 Cu1 N2 86.3(3) . 7_566 ?
O1 Cu1 N1 92.1(3) . . ?
O2 Cu1 O4 100.0(3) . 7_566 ?
O2 Cu1 N2 90.5(3) . 7_566 ?
O2 Cu1 N1 94.3(3) . . ?
N2 Cu1 O4 78.7(3) 7_566 7_566 ?
N1 Cu1 O4 90.9(3) . 7_566 ?
N1 Cu1 N2 169.1(3) . 7_566 ?
C1 O1 Cu1 128.0(6) . . ?
C14 O2 Cu1 121.7(6) . . ?
C19 O4 Cu1 121.8(7) . 7_566 ?
C19 O4 C18 113.5(10) . . ?
C18 O4 Cu1 101.5(6) . 7_566 ?
Cu1 N2 H2 105.3 7_566 . ?
C16 N2 Cu1 115.7(7) . 7_566 ?
C16 N2 H2 105.3 . . ?
C17 N2 Cu1 111.8(7) . 7_566 ?
C17 N2 H2 105.3 . . ?
C17 N2 C16 112.5(8) . . ?
C8 N1 Cu1 114.1(7) . . ?
C7 N1 Cu1 125.8(7) . . ?
C7 N1 C8 120.1(9) . . ?
C2 C3 H3 119.6 . . ?
C4 C3 H3 119.6 . . ?
C4 C3 C2 120.7(10) . . ?
C14 C9 C8 117.5(11) . . ?
C10 C9 C8 122.5(11) . . ?
C10 C9 C14 120.0(11) . . ?
C3 C2 C1 119.4(9) . . ?
C3 C2 C7 117.5(11) . . ?
C1 C2 C7 123.1(10) . . ?
C1 C6 C16 117.5(9) . . ?
C5 C6 C1 119.5(10) . . ?
C5 C6 C16 122.9(9) . . ?
N1 C8 C9 111.1(8) . . ?
N1 C8 H8A 109.4 . . ?
N1 C8 H8B 109.4 . . ?
C9 C8 H8A 109.4 . . ?
C9 C8 H8B 109.4 . . ?
H8A C8 H8B 108.0 . . ?
O2 C14 C9 122.0(10) . . ?
O2 C14 C13 119.6(11) . . ?
C9 C14 C13 118.4(11) . . ?
C3 C4 Br1 120.8(9) . . ?
C5 C4 Br1 119.0(8) . . ?
C5 C4 C3 120.2(9) . . ?
O1 C1 C2 122.9(9) . . ?
O1 C1 C6 118.1(10) . . ?
C6 C1 C2 119.0(9) . . ?
C6 C5 H5 119.4 . . ?
C4 C5 C6 121.2(10) . . ?
C4 C5 H5 119.4 . . ?
C12 C11 Br2 123.1(10) . . ?
C12 C11 C10 119.6(11) . . ?
C10 C11 Br2 117.3(11) . . ?
N2 C16 H16A 108.8 . . ?
N2 C16 H16B 108.8 . . ?
C6 C16 N2 113.6(9) . . ?
C6 C16 H16A 108.8 . . ?
C6 C16 H16B 108.8 . . ?
H16A C16 H16B 107.7 . . ?
C14 C13 C15 121.4(13) . . ?
C12 C13 C14 119.3(12) . . ?
C12 C13 C15 119.3(12) . . ?
N1 C7 C2 126.5(11) . . ?
N1 C7 H7 116.8 . . ?
C2 C7 H7 116.8 . . ?
C11 C12 C13 121.2(12) . . ?
C11 C12 H12 119.4 . . ?
C13 C12 H12 119.4 . . ?
C9 C10 C11 121.4(11) . . ?
C9 C10 H10 119.3 . . ?
C11 C10 H10 119.3 . . ?
N2 C17 H17A 109.3 . . ?
N2 C17 H17B 109.3 . . ?
N2 C17 C18 111.7(10) . . ?
H17A C17 H17B 107.9 . . ?
C18 C17 H17A 109.3 . . ?
C18 C17 H17B 109.3 . . ?
O4 C19 H19A 109.5 . . ?
O4 C19 H19B 109.5 . . ?
O4 C19 H19C 109.5 . . ?
H19A C19 H19B 109.5 . . ?
H19A C19 H19C 109.5 . . ?
H19B C19 H19C 109.5 . . ?
O4 C18 C17 107.5(11) . . ?
O4 C18 H18A 110.2 . . ?
O4 C18 H18B 110.2 . . ?
C17 C18 H18A 110.2 . . ?
C17 C18 H18B 110.2 . . ?
H18A C18 H18B 108.5 . . ?
C13 C15 H15 116.6 . . ?
O3 C15 C13 126.8(15) . . ?
O3 C15 H15 116.6 . . ?

loop_
_geom_bond_atom_site_label_1
_geom_bond_atom_site_label_2
_geom_bond_distance
_geom_bond_site_symmetry_2
_geom_bond_publ_flag
Cu1 O1 1.918(7) . ?
Cu1 O2 1.924(7) . ?
Cu1 O4 2.413(8) 7_566 ?
Cu1 N2 2.019(8) 7_566 ?
Cu1 N1 1.952(8) . ?
Br1 C4 1.900(9) . ?
Br2 C11 1.895(11) . ?
O1 C1 1.335(11) . ?
O2 C14 1.334(13) . ?
O4 C19 1.421(12) . ?
O4 C18 1.444(14) . ?
N2 H2 0.9800 . ?
N2 C16 1.499(12) . ?
N2 C17 1.459(12) . ?
N1 C8 1.469(12) . ?
N1 C7 1.285(12) . ?
C3 H3 0.9300 . ?
C3 C2 1.389(13) . ?
C3 C4 1.371(13) . ?
C9 C8 1.527(14) . ?
C9 C14 1.402(15) . ?
C9 C10 1.362(14) . ?
C2 C1 1.405(14) . ?
C2 C7 1.426(14) . ?
C6 C1 1.404(13) . ?
C6 C5 1.381(13) . ?
C6 C16 1.491(13) . ?
C8 H8A 0.9700 . ?
C8 H8B 0.9700 . ?
C14 C13 1.413(15) . ?
C4 C5 1.363(14) . ?
C5 H5 0.9300 . ?
C11 C12 1.354(16) . ?
C11 C10 1.382(15) . ?
C16 H16A 0.9700 . ?
C16 H16B 0.9700 . ?
C13 C12 1.389(16) . ?
C13 C15 1.419(16) . ?
C7 H7 0.9300 . ?
C12 H12 0.9300 . ?
C10 H10 0.9300 . ?
O3 C15 1.201(14) . ?
C17 H17A 0.9700 . ?
C17 H17B 0.9700 . ?
C17 C18 1.474(16) . ?
C19 H19A 0.9600 . ?
C19 H19B 0.9600 . ?
C19 H19C 0.9600 . ?
C18 H18A 0.9700 . ?
C18 H18B 0.9700 . ?
C15 H15 0.9300 . ?

loop_
_geom_torsion_atom_site_label_1
_geom_torsion_atom_site_label_2
_geom_torsion_atom_site_label_3
_geom_torsion_atom_site_label_4
_geom_torsion
_geom_torsion_site_symmetry_1
_geom_torsion_site_symmetry_2
_geom_torsion_site_symmetry_3
_geom_torsion_site_symmetry_4
_geom_torsion_publ_flag
Cu1 O1 C1 C2 -12.4(14) . . . . ?
Cu1 O1 C1 C6 168.1(7) . . . . ?
Cu1 O2 C14 C9 42.2(12) . . . . ?
Cu1 O2 C14 C13 -137.9(8) . . . . ?
Cu1 O4 C18 C17 -43.8(10) 7_566 . . . ?
Cu1 N2 C16 C6 163.8(6) 7_566 . . . ?
Cu1 N2 C17 C18 -44.5(12) 7_566 . . . ?
Cu1 N1 C8 C9 62.0(10) . . . . ?
Cu1 N1 C7 C2 -7.1(15) . . . . ?
Br1 C4 C5 C6 179.4(8) . . . . ?
Br2 C11 C12 C13 -179.5(8) . . . . ?
Br2 C11 C10 C9 -179.7(8) . . . . ?
O2 C14 C13 C12 179.3(9) . . . . ?
O2 C14 C13 C15 1.3(16) . . . . ?
N2 C17 C18 O4 62.1(13) . . . . ?
C3 C2 C1 O1 -179.7(9) . . . . ?
C3 C2 C1 C6 -0.2(15) . . . . ?
C3 C2 C7 N1 -170.0(10) . . . . ?
C3 C4 C5 C6 1.1(16) . . . . ?
C9 C14 C13 C12 -0.8(15) . . . . ?
C9 C14 C13 C15 -178.8(10) . . . . ?
C2 C3 C4 Br1 -177.8(7) . . . . ?
C2 C3 C4 C5 0.4(16) . . . . ?
C8 N1 C7 C2 175.1(10) . . . . ?
C8 C9 C14 O2 1.4(14) . . . . ?
C8 C9 C14 C13 -178.5(9) . . . . ?
C8 C9 C10 C11 178.8(9) . . . . ?
C14 C9 C8 N1 -56.9(12) . . . . ?
C14 C9 C10 C11 -1.4(15) . . . . ?
C14 C13 C12 C11 -0.3(17) . . . . ?
C14 C13 C15 O3 179.7(13) . . . . ?
C4 C3 C2 C1 -0.9(15) . . . . ?
C4 C3 C2 C7 179.5(10) . . . . ?
C1 C2 C7 N1 10.4(17) . . . . ?
C1 C6 C5 C4 -2.2(16) . . . . ?
C1 C6 C16 N2 -64.3(12) . . . . ?
C5 C6 C1 O1 -178.8(9) . . . . ?
C5 C6 C1 C2 1.7(15) . . . . ?
C5 C6 C16 N2 117.5(11) . . . . ?
C16 N2 C17 C18 -176.7(10) . . . . ?
C16 C6 C1 O1 2.9(14) . . . . ?
C16 C6 C1 C2 -176.6(9) . . . . ?
C16 C6 C5 C4 176.0(10) . . . . ?
C7 N1 C8 C9 -120.0(10) . . . . ?
C7 C2 C1 O1 0.0(16) . . . . ?
C7 C2 C1 C6 179.5(10) . . . . ?
C12 C11 C10 C9 0.3(16) . . . . ?
C12 C13 C15 O3 2(2) . . . . ?
C10 C9 C8 N1 123.0(11) . . . . ?
C10 C9 C14 O2 -178.5(9) . . . . ?
C10 C9 C14 C13 1.6(15) . . . . ?
C10 C11 C12 C13 0.5(17) . . . . ?
C17 N2 C16 C6 -66.0(11) . . . . ?
C19 O4 C18 C17 -176.3(10) . . . . ?
C15 C13 C12 C11 177.8(11) . . . . ?
